data_7030905
loop_
_publ_author_name
'Normand, Adrien T.'
'Massard, Alexandre'
'Richard, Philippe'
'Canovas, Coline'
'Balan, C\'edric'
'Picquet, Michel'
'Auffrant, Audrey'
'Le Gendre, Pierre'

_publ_section_title
;
 Titanium imido complexes stabilised by bis(iminophosphoranyl)methanide
 ligands: the influence of N-substituents on solution dynamics and
 reactivity.
;
_journal_issue 40
_journal_name_full 'Dalton transactions (Cambridge, England : 2003)'
_journal_page_first 15098
_journal_page_last 15110
_journal_paper_doi 10.1039/c4dt00746h
_journal_volume 43
_journal_year 2014
_chemical_formula_moiety 'C37 H48 Cl N3 P2 Ti'
_chemical_formula_sum 'C37 H48 Cl N3 P2 Ti'
_chemical_formula_weight 680.07
_space_group_crystal_system triclinic
_space_group_IT_number 2
_space_group_name_Hall '-P 1'
_space_group_name_H-M_alt 'P -1'
_symmetry_space_group_name_Hall '-P 1'
_symmetry_space_group_name_H-M 'P -1'
_atom_sites_solution_hydrogens mixed
_cell_angle_alpha 86.4350(10)
_cell_angle_beta 86.0200(10)
_cell_angle_gamma 65.2670(10)
_cell_formula_units_Z 2
_cell_length_a 10.6873(2)
_cell_length_b 10.9883(3)
_cell_length_c 18.1781(4)
_cell_measurement_temperature 115
_cell_volume 1932.95(8)
_computing_molecular_graphics 'Olex2 (Dolomanov et al., 2009)'
_computing_publication_material 'Olex2 (Dolomanov et al., 2009)'
_computing_structure_refinement 'XL (Sheldrick, 2008)'
_diffrn_ambient_temperature 115
_diffrn_detector 'CCD Plate'
_diffrn_detector_area_resol_mean 9
_diffrn_detector_type 'CCD area detector'
_diffrn_measured_fraction_theta_full 0.993
_diffrn_measured_fraction_theta_max 0.992
_diffrn_measurement_device '\k-geometry diffractometer'
_diffrn_measurement_device_type 'Nonius Kappa Apex II'
_diffrn_measurement_method 'CCD rotation images, thick slices'
_diffrn_radiation_collimation '0.6 mm'
_diffrn_radiation_monochromator graphite
_diffrn_radiation_probe x-ray
_diffrn_radiation_type MoK\a
_diffrn_radiation_wavelength 0.71073
_diffrn_reflns_av_R_equivalents 0.0172
_diffrn_reflns_av_unetI/netI 0.0261
_diffrn_reflns_Laue_measured_fraction_full 0.993
_diffrn_reflns_Laue_measured_fraction_max 0.992
_diffrn_reflns_limit_h_max 13
_diffrn_reflns_limit_h_min -13
_diffrn_reflns_limit_k_max 14
_diffrn_reflns_limit_k_min -14
_diffrn_reflns_limit_l_max 23
_diffrn_reflns_limit_l_min -23
_diffrn_reflns_number 16536
_diffrn_reflns_point_group_measured_fraction_full 0.993
_diffrn_reflns_point_group_measured_fraction_max 0.992
_diffrn_reflns_theta_full 26.000
_diffrn_reflns_theta_max 27.487
_diffrn_reflns_theta_min 2.334
_diffrn_source 'X-ray tube'
_diffrn_source_target Mo
_diffrn_source_type 'Siemens KFF Mo 2K-180'
_exptl_absorpt_coefficient_mu 0.401
_exptl_absorpt_correction_type none
_exptl_crystal_colour 'pale yellow'
_exptl_crystal_density_diffrn 1.168
_exptl_crystal_F_000 720
_exptl_crystal_size_max 0.25
_exptl_crystal_size_mid 0.25
_exptl_crystal_size_min 0.2
_refine_diff_density_max 0.345
_refine_diff_density_min -0.380
_refine_diff_density_rms 0.070
_refine_ls_extinction_method none
_refine_ls_goodness_of_fit_ref 1.062
_refine_ls_hydrogen_treatment constr
_refine_ls_matrix_type full
_refine_ls_number_parameters 397
_refine_ls_number_reflns 8795
_refine_ls_number_restraints 0
_refine_ls_restrained_S_all 1.062
_refine_ls_R_factor_all 0.0459
_refine_ls_R_factor_gt 0.0405
_refine_ls_shift/su_max 0.001
_refine_ls_shift/su_mean 0.000
_refine_ls_structure_factor_coef Fsqd
_refine_ls_weighting_details 'w=1/[\s^2^(Fo^2^)+(0.0602P)^2^+1.4509P] where P=(Fo^2^+2Fc^2^)/3'
_refine_ls_weighting_scheme calc
_refine_ls_wR_factor_gt 0.1137
_refine_ls_wR_factor_ref 0.1177
_reflns_Friedel_coverage 0.000
_reflns_number_gt 7775
_reflns_number_total 8795
_reflns_threshold_expression 'I > 2\s(I)'
_cod_data_source_file c4dt00746h2.cif
_cod_data_source_block 4c
_cod_depositor_comments 'Adding full bibliography for 7030902--7030905.cif.'
_cod_database_code 7030905
_shelx_space_group_comment
;
The symmetry employed for this shelxl refinement is uniquely defined
by the following loop, which should always be used as a source of
symmetry information in preference to the above space-group names.
They are only intended as comments.
;
_olex2_refinement_description
;
1. Fixed Uiso
 At 1.2 times of:
  All C(H) groups
 At 1.5 times of:
  All C(H,H,H) groups
2.a Riding coordinates:
 C1(H1)
2.b Me refined with riding coordinates:
 C3(H3A,H3B,H3C), C4(H4A,H4B,H4C), C5(H5A,H5B,H5C), C7(H7A,H7B,H7C), C8(H8A,
 H8B,H8C), C9(H9A,H9B,H9C), C11(H11A,H11B,H11C), C12(H12A,H12B,H12C), C13(H13A,
 H13B,H13C)
2.c Aromatic/amide H refined with riding coordinates:
 C15(H15), C16(H16), C17(H17), C18(H18), C19(H19), C21(H21), C22(H22),
 C23(H23), C24(H24), C25(H25), C27(H27), C28(H28), C29(H29), C30(H30), C31(H31),
  C33(H33), C34(H34), C35(H35), C36(H36), C37(H37)
;

loop_
_space_group_symop_operation_xyz
'x, y, z'
'-x, -y, -z'

loop_
_atom_site_label
_atom_site_type_symbol
_atom_site_fract_x
_atom_site_fract_y
_atom_site_fract_z
_atom_site_U_iso_or_equiv
_atom_site_adp_type
_atom_site_occupancy
_atom_site_site_symmetry_order
_atom_site_calc_flag
_atom_site_refinement_flags_posn
C1 C 0.61466(17) 0.13742(17) 0.15740(9) 0.0186(3) Uani 1 1 d .
H1 H 0.6544 0.1014 0.1094 0.022 Uiso 1 1 d R
C2 C 0.91517(19) -0.1512(2) 0.40712(11) 0.0272(4) Uani 1 1 d .
C3 C 0.9436(4) -0.2961(3) 0.39646(19) 0.0696(10) Uani 1 1 d .
H3A H 0.8581 -0.3057 0.3993 0.104 Uiso 1 1 calc R
H3B H 1.0016 -0.3518 0.4343 0.104 Uiso 1 1 calc R
H3C H 0.9891 -0.3228 0.3490 0.104 Uiso 1 1 calc R
C4 C 1.0528(2) -0.1372(3) 0.40193(14) 0.0463(6) Uani 1 1 d .
H4A H 1.0356 -0.0453 0.4080 0.069 Uiso 1 1 calc R
H4B H 1.0982 -0.1652 0.3546 0.069 Uiso 1 1 calc R
H4C H 1.1105 -0.1924 0.4400 0.069 Uiso 1 1 calc R
C5 C 0.8474(2) -0.1090(3) 0.48308(12) 0.0455(6) Uani 1 1 d .
H5A H 0.8282 -0.0166 0.4890 0.068 Uiso 1 1 calc R
H5B H 0.9084 -0.1635 0.5202 0.068 Uiso 1 1 calc R
H5C H 0.7629 -0.1204 0.4881 0.068 Uiso 1 1 calc R
C6 C 0.49972(18) -0.07075(19) 0.32495(10) 0.0232(4) Uani 1 1 d .
C7 C 0.3499(2) -0.0454(2) 0.31261(12) 0.0312(4) Uani 1 1 d .
H7A H 0.3433 -0.0676 0.2632 0.047 Uiso 1 1 calc R
H7B H 0.2909 0.0474 0.3198 0.047 Uiso 1 1 calc R
H7C H 0.3220 -0.1001 0.3471 0.047 Uiso 1 1 calc R
C8 C 0.5910(2) -0.2193(2) 0.31213(13) 0.0358(5) Uani 1 1 d .
H8A H 0.5843 -0.2391 0.2622 0.054 Uiso 1 1 calc R
H8B H 0.5608 -0.2739 0.3455 0.054 Uiso 1 1 calc R
H8C H 0.6851 -0.2380 0.3206 0.054 Uiso 1 1 calc R
C9 C 0.5068(2) -0.0354(3) 0.40375(11) 0.0363(5) Uani 1 1 d .
H9A H 0.5998 -0.0510 0.4127 0.054 Uiso 1 1 calc R
H9B H 0.4778 -0.0903 0.4376 0.054 Uiso 1 1 calc R
H9C H 0.4472 0.0574 0.4106 0.054 Uiso 1 1 calc R
C10 C 0.83291(18) 0.25009(19) 0.29708(11) 0.0242(4) Uani 1 1 d .
C11 C 0.8039(2) 0.2414(2) 0.38008(11) 0.0305(4) Uani 1 1 d .
H11A H 0.7089 0.2976 0.3920 0.046 Uiso 1 1 calc R
H11B H 0.8617 0.2708 0.4054 0.046 Uiso 1 1 calc R
H11C H 0.8230 0.1503 0.3952 0.046 Uiso 1 1 calc R
C12 C 0.9845(2) 0.1608(2) 0.27656(13) 0.0340(5) Uani 1 1 d .
H12A H 1.0009 0.1670 0.2242 0.051 Uiso 1 1 calc R
H12B H 1.0043 0.0694 0.2914 0.051 Uiso 1 1 calc R
H12C H 1.0431 0.1900 0.3012 0.051 Uiso 1 1 calc R
C13 C 0.8077(2) 0.3954(2) 0.27499(12) 0.0316(4) Uani 1 1 d .
H13A H 0.8263 0.4025 0.2228 0.047 Uiso 1 1 calc R
H13B H 0.8676 0.4208 0.3011 0.047 Uiso 1 1 calc R
H13C H 0.7134 0.4538 0.2872 0.047 Uiso 1 1 calc R
C14 C 0.4687(2) -0.01893(18) 0.13194(10) 0.0246(4) Uani 1 1 d .
C15 C 0.3402(2) -0.0174(2) 0.11912(12) 0.0343(5) Uani 1 1 d .
H15 H 0.2607 0.0441 0.1425 0.041 Uiso 1 1 calc R
C16 C 0.3314(3) -0.1073(3) 0.07168(14) 0.0474(7) Uani 1 1 d .
H16 H 0.2457 -0.1050 0.0629 0.057 Uiso 1 1 calc R
C17 C 0.4479(4) -0.1993(3) 0.03781(13) 0.0530(8) Uani 1 1 d .
H17 H 0.4411 -0.2595 0.0062 0.064 Uiso 1 1 calc R
C18 C 0.5758(3) -0.2035(2) 0.05021(12) 0.0461(6) Uani 1 1 d .
H18 H 0.6545 -0.2663 0.0269 0.055 Uiso 1 1 calc R
C19 C 0.5874(3) -0.1134(2) 0.09770(11) 0.0330(4) Uani 1 1 d .
H19 H 0.6735 -0.1167 0.1063 0.040 Uiso 1 1 calc R
C20 C 0.32567(17) 0.22876(18) 0.21065(11) 0.0222(3) Uani 1 1 d .
C21 C 0.2418(2) 0.2896(2) 0.15124(12) 0.0291(4) Uani 1 1 d .
H21 H 0.2659 0.2520 0.1051 0.035 Uiso 1 1 calc R
C22 C 0.1225(2) 0.4064(2) 0.16120(13) 0.0339(5) Uani 1 1 d .
H22 H 0.0654 0.4452 0.1221 0.041 Uiso 1 1 calc R
C23 C 0.0884(2) 0.4650(2) 0.22907(14) 0.0348(5) Uani 1 1 d .
H23 H 0.0097 0.5443 0.2352 0.042 Uiso 1 1 calc R
C24 C 0.1708(2) 0.4061(2) 0.28770(14) 0.0344(5) Uani 1 1 d .
H24 H 0.1473 0.4457 0.3333 0.041 Uiso 1 1 calc R
C25 C 0.28941(19) 0.28736(19) 0.27897(11) 0.0269(4) Uani 1 1 d .
H25 H 0.3441 0.2475 0.3189 0.032 Uiso 1 1 calc R
C26 C 0.76716(18) 0.28637(18) 0.10875(10) 0.0212(3) Uani 1 1 d .
C27 C 0.7487(2) 0.41263(19) 0.07963(11) 0.0268(4) Uani 1 1 d .
H27 H 0.6775 0.4891 0.0983 0.032 Uiso 1 1 calc R
C28 C 0.8376(2) 0.4241(2) 0.02219(11) 0.0320(4) Uani 1 1 d .
H28 H 0.8245 0.5086 0.0026 0.038 Uiso 1 1 calc R
C29 C 0.9444(2) 0.3119(2) -0.00574(11) 0.0295(4) Uani 1 1 d .
H29 H 1.0028 0.3206 -0.0440 0.035 Uiso 1 1 calc R
C30 C 0.9643(2) 0.1862(2) 0.02343(11) 0.0288(4) Uani 1 1 d .
H30 H 1.0363 0.1103 0.0048 0.035 Uiso 1 1 calc R
C31 C 0.87675(19) 0.17277(19) 0.08070(11) 0.0262(4) Uani 1 1 d .
H31 H 0.8911 0.0880 0.1004 0.031 Uiso 1 1 calc R
C32 C 0.51458(17) 0.41861(17) 0.19984(10) 0.0207(3) Uani 1 1 d .
C33 C 0.47726(18) 0.47146(19) 0.26951(11) 0.0242(4) Uani 1 1 d .
H33 H 0.5286 0.4252 0.3095 0.029 Uiso 1 1 calc R
C34 C 0.3633(2) 0.5934(2) 0.28002(12) 0.0302(4) Uani 1 1 d .
H34 H 0.3405 0.6294 0.3266 0.036 Uiso 1 1 calc R
C35 C 0.2846(2) 0.6604(2) 0.22104(13) 0.0327(5) Uani 1 1 d .
H35 H 0.2095 0.7423 0.2278 0.039 Uiso 1 1 calc R
C36 C 0.3174(2) 0.6060(2) 0.15212(13) 0.0314(4) Uani 1 1 d .
H36 H 0.2624 0.6501 0.1129 0.038 Uiso 1 1 calc R
C37 C 0.4320(2) 0.48572(19) 0.14100(11) 0.0270(4) Uani 1 1 d .
H37 H 0.4538 0.4499 0.0944 0.032 Uiso 1 1 calc R
N1 N 0.55593(14) 0.00962(15) 0.27412(8) 0.0185(3) Uani 1 1 d .
N2 N 0.74633(14) 0.19671(15) 0.25944(8) 0.0187(3) Uani 1 1 d .
N3 N 0.82846(15) -0.06802(15) 0.34839(8) 0.0210(3) Uani 1 1 d .
P1 P 0.49143(4) 0.08765(4) 0.19740(2) 0.01752(10) Uani 1 1 d .
P2 P 0.66113(4) 0.25928(4) 0.18549(2) 0.01717(10) Uani 1 1 d .
Cl Cl 0.91063(5) -0.14681(5) 0.18326(3) 0.02853(11) Uani 1 1 d .
Ti Ti 0.75156(3) 0.00584(3) 0.26778(2) 0.01736(9) Uani 1 1 d .

loop_
_atom_site_aniso_label
_atom_site_aniso_U_11
_atom_site_aniso_U_22
_atom_site_aniso_U_33
_atom_site_aniso_U_23
_atom_site_aniso_U_13
_atom_site_aniso_U_12
C1 0.0191(8) 0.0174(8) 0.0168(8) -0.0026(6) 0.0004(6) -0.0051(6)
C2 0.0204(8) 0.0286(10) 0.0270(9) 0.0025(7) -0.0063(7) -0.0043(7)
C3 0.095(2) 0.0263(12) 0.078(2) 0.0121(13) -0.0581(19) -0.0096(14)
C4 0.0205(10) 0.0655(17) 0.0427(13) 0.0150(12) -0.0098(9) -0.0088(10)
C5 0.0293(11) 0.0656(17) 0.0255(10) 0.0072(10) -0.0042(8) -0.0047(11)
C6 0.0187(8) 0.0286(9) 0.0232(9) 0.0032(7) -0.0028(7) -0.0110(7)
C7 0.0245(9) 0.0395(11) 0.0351(11) 0.0073(9) -0.0064(8) -0.0192(9)
C8 0.0339(11) 0.0267(10) 0.0442(12) 0.0085(9) 0.0000(9) -0.0117(9)
C9 0.0310(10) 0.0634(15) 0.0214(9) -0.0007(9) 0.0021(8) -0.0270(11)
C10 0.0171(8) 0.0256(9) 0.0309(9) -0.0032(7) -0.0044(7) -0.0091(7)
C11 0.0308(10) 0.0342(11) 0.0283(10) -0.0051(8) -0.0084(8) -0.0136(8)
C12 0.0173(9) 0.0352(11) 0.0490(13) -0.0030(9) -0.0042(8) -0.0098(8)
C13 0.0263(9) 0.0320(10) 0.0424(12) -0.0023(9) -0.0069(8) -0.0171(8)
C14 0.0346(10) 0.0189(8) 0.0214(8) 0.0018(7) -0.0092(7) -0.0116(7)
C15 0.0442(12) 0.0295(10) 0.0358(11) 0.0069(8) -0.0207(9) -0.0199(9)
C16 0.0755(18) 0.0381(13) 0.0435(13) 0.0106(10) -0.0362(13) -0.0347(13)
C17 0.108(2) 0.0353(13) 0.0291(11) 0.0045(9) -0.0291(13) -0.0401(15)
C18 0.0849(19) 0.0238(10) 0.0265(10) -0.0037(8) -0.0027(11) -0.0192(12)
C19 0.0485(12) 0.0228(9) 0.0258(9) -0.0027(7) -0.0011(9) -0.0128(9)
C20 0.0146(7) 0.0187(8) 0.0335(10) 0.0003(7) -0.0012(7) -0.0072(6)
C21 0.0225(9) 0.0279(10) 0.0341(10) 0.0073(8) -0.0021(8) -0.0087(8)
C22 0.0201(9) 0.0298(10) 0.0473(12) 0.0133(9) -0.0022(8) -0.0077(8)
C23 0.0171(9) 0.0209(9) 0.0625(14) 0.0026(9) 0.0037(9) -0.0054(7)
C24 0.0218(9) 0.0272(10) 0.0525(13) -0.0149(9) 0.0052(9) -0.0078(8)
C25 0.0191(8) 0.0251(9) 0.0365(10) -0.0080(8) -0.0011(7) -0.0084(7)
C26 0.0181(8) 0.0226(9) 0.0213(8) -0.0016(7) 0.0006(6) -0.0072(7)
C27 0.0264(9) 0.0219(9) 0.0289(9) -0.0015(7) 0.0031(7) -0.0076(7)
C28 0.0361(11) 0.0266(10) 0.0306(10) 0.0034(8) 0.0058(8) -0.0122(8)
C29 0.0287(10) 0.0348(11) 0.0254(9) 0.0003(8) 0.0049(8) -0.0147(8)
C30 0.0223(9) 0.0292(10) 0.0300(10) -0.0044(8) 0.0055(7) -0.0065(8)
C31 0.0234(9) 0.0216(9) 0.0289(9) -0.0003(7) 0.0034(7) -0.0057(7)
C32 0.0154(7) 0.0167(8) 0.0294(9) -0.0030(7) -0.0015(6) -0.0059(6)
C33 0.0186(8) 0.0234(9) 0.0300(9) -0.0053(7) 0.0015(7) -0.0081(7)
C34 0.0223(9) 0.0237(9) 0.0424(11) -0.0124(8) 0.0063(8) -0.0072(8)
C35 0.0182(8) 0.0187(9) 0.0575(14) -0.0076(9) -0.0004(8) -0.0034(7)
C36 0.0225(9) 0.0230(9) 0.0463(12) 0.0008(8) -0.0102(8) -0.0060(7)
C37 0.0243(9) 0.0223(9) 0.0323(10) -0.0024(7) -0.0069(7) -0.0065(7)
N1 0.0166(6) 0.0202(7) 0.0175(7) -0.0017(5) -0.0012(5) -0.0062(6)
N2 0.0140(6) 0.0201(7) 0.0210(7) -0.0029(5) -0.0012(5) -0.0059(5)
N3 0.0147(6) 0.0212(7) 0.0224(7) -0.0023(6) -0.0017(5) -0.0026(6)
P1 0.0158(2) 0.0162(2) 0.0194(2) -0.00228(15) -0.00249(15) -0.00498(16)
P2 0.01396(19) 0.0156(2) 0.0193(2) -0.00232(15) 0.00047(15) -0.00342(16)
Cl 0.0237(2) 0.0233(2) 0.0263(2) -0.00383(17) 0.00393(17) 0.00193(17)
Ti 0.01280(15) 0.01740(15) 0.01849(15) -0.00179(11) -0.00047(11) -0.00284(11)

loop_
_atom_type_symbol
_atom_type_description
_atom_type_scat_dispersion_real
_atom_type_scat_dispersion_imag
_atom_type_scat_source
C C 0.0033 0.0016 'International Tables Vol C Tables 4.2.6.8 and 6.1.1.4'
H H 0.0000 0.0000 'International Tables Vol C Tables 4.2.6.8 and 6.1.1.4'
Cl Cl 0.1484 0.1585 'International Tables Vol C Tables 4.2.6.8 and 6.1.1.4'
N N 0.0061 0.0033 'International Tables Vol C Tables 4.2.6.8 and 6.1.1.4'
P P 0.1023 0.0942 'International Tables Vol C Tables 4.2.6.8 and 6.1.1.4'
Ti Ti 0.2776 0.4457 'International Tables Vol C Tables 4.2.6.8 and 6.1.1.4'

loop_
_geom_angle_atom_site_label_1
_geom_angle_atom_site_label_2
_geom_angle_atom_site_label_3
_geom_angle
P1 C1 H1 116.2
P1 C1 Ti 82.96(7)
P2 C1 H1 114.9
P2 C1 P1 128.26(10)
P2 C1 Ti 82.49(6)
Ti C1 H1 115.1
C3 C2 C4 108.9(2)
C3 C2 C5 110.0(2)
C5 C2 C4 108.20(19)
N3 C2 C3 108.75(17)
N3 C2 C4 109.14(17)
N3 C2 C5 111.77(16)
C2 C3 H3A 109.5
C2 C3 H3B 109.5
C2 C3 H3C 109.5
H3A C3 H3B 109.5
H3A C3 H3C 109.5
H3B C3 H3C 109.5
C2 C4 H4A 109.5
C2 C4 H4B 109.5
C2 C4 H4C 109.5
H4A C4 H4B 109.5
H4A C4 H4C 109.5
H4B C4 H4C 109.5
C2 C5 H5A 109.5
C2 C5 H5B 109.5
C2 C5 H5C 109.5
H5A C5 H5B 109.5
H5A C5 H5C 109.5
H5B C5 H5C 109.5
C8 C6 C7 107.99(17)
C9 C6 C7 108.10(16)
C9 C6 C8 111.15(18)
N1 C6 C7 114.69(15)
N1 C6 C8 107.18(15)
N1 C6 C9 107.77(15)
C6 C7 H7A 109.5
C6 C7 H7B 109.5
C6 C7 H7C 109.5
H7A C7 H7B 109.5
H7A C7 H7C 109.5
H7B C7 H7C 109.5
C6 C8 H8A 109.5
C6 C8 H8B 109.5
C6 C8 H8C 109.5
H8A C8 H8B 109.5
H8A C8 H8C 109.5
H8B C8 H8C 109.5
C6 C9 H9A 109.5
C6 C9 H9B 109.5
C6 C9 H9C 109.5
H9A C9 H9B 109.5
H9A C9 H9C 109.5
H9B C9 H9C 109.5
C11 C10 C12 110.51(17)
C11 C10 C13 108.39(16)
C12 C10 C13 107.56(16)
N2 C10 C11 108.04(15)
N2 C10 C12 107.22(15)
N2 C10 C13 115.11(15)
C10 C11 H11A 109.5
C10 C11 H11B 109.5
C10 C11 H11C 109.5
H11A C11 H11B 109.5
H11A C11 H11C 109.5
H11B C11 H11C 109.5
C10 C12 H12A 109.5
C10 C12 H12B 109.5
C10 C12 H12C 109.5
H12A C12 H12B 109.5
H12A C12 H12C 109.5
H12B C12 H12C 109.5
C10 C13 H13A 109.5
C10 C13 H13B 109.5
C10 C13 H13C 109.5
H13A C13 H13B 109.5
H13A C13 H13C 109.5
H13B C13 H13C 109.5
C15 C14 P1 123.26(16)
C19 C14 C15 119.28(19)
C19 C14 P1 117.26(15)
C14 C15 H15 119.9
C16 C15 C14 120.2(2)
C16 C15 H15 119.9
C15 C16 H16 119.8
C17 C16 C15 120.4(2)
C17 C16 H16 119.8
C16 C17 H17 119.8
C16 C17 C18 120.4(2)
C18 C17 H17 119.8
C17 C18 H18 119.8
C17 C18 C19 120.3(2)
C19 C18 H18 119.8
C14 C19 C18 119.4(2)
C14 C19 H19 120.3
C18 C19 H19 120.3
C21 C20 P1 121.09(15)
C25 C20 C21 119.33(17)
C25 C20 P1 119.10(14)
C20 C21 H21 120.0
C22 C21 C20 120.0(2)
C22 C21 H21 120.0
C21 C22 H22 119.9
C23 C22 C21 120.2(2)
C23 C22 H22 119.9
C22 C23 H23 120.0
C24 C23 C22 120.09(19)
C24 C23 H23 120.0
C23 C24 H24 119.8
C23 C24 C25 120.4(2)
C25 C24 H24 119.8
C20 C25 C24 119.98(19)
C20 C25 H25 120.0
C24 C25 H25 120.0
C27 C26 C31 119.12(17)
C27 C26 P2 123.67(14)
C31 C26 P2 117.14(14)
C26 C27 H27 120.1
C26 C27 C28 119.78(18)
C28 C27 H27 120.1
C27 C28 H28 119.6
C29 C28 C27 120.83(19)
C29 C28 H28 119.6
C28 C29 H29 120.1
C28 C29 C30 119.72(18)
C30 C29 H29 120.1
C29 C30 H30 119.9
C29 C30 C31 120.25(18)
C31 C30 H30 119.9
C26 C31 H31 119.9
C30 C31 C26 120.28(18)
C30 C31 H31 119.9
C33 C32 C37 118.97(16)
C33 C32 P2 121.10(14)
C37 C32 P2 119.80(14)
C32 C33 H33 119.7
C32 C33 C34 120.59(19)
C34 C33 H33 119.7
C33 C34 H34 120.1
C35 C34 C33 119.81(19)
C35 C34 H34 120.1
C34 C35 H35 120.0
C36 C35 C34 120.10(18)
C36 C35 H35 120.0
C35 C36 H36 119.8
C35 C36 C37 120.38(19)
C37 C36 H36 119.8
C32 C37 H37 120.0
C36 C37 C32 120.07(18)
C36 C37 H37 120.0
C6 N1 P1 126.45(12)
C6 N1 Ti 128.70(11)
P1 N1 Ti 102.94(7)
C10 N2 P2 126.86(12)
C10 N2 Ti 128.65(11)
P2 N2 Ti 102.26(7)
C2 N3 Ti 168.18(13)
C1 P1 C14 106.31(9)
C1 P1 C20 111.77(8)
C1 P1 Ti 60.87(6)
C14 P1 Ti 120.73(6)
C20 P1 C14 106.79(9)
C20 P1 Ti 132.26(6)
N1 P1 C1 104.66(8)
N1 P1 C14 113.81(8)
N1 P1 C20 113.37(8)
N1 P1 Ti 43.98(5)
C1 P2 C26 105.31(8)
C1 P2 C32 112.87(8)
C1 P2 Ti 61.23(6)
C26 P2 Ti 121.13(6)
C32 P2 C26 106.81(8)
C32 P2 Ti 131.77(6)
N2 P2 C1 105.60(8)
N2 P2 C26 113.01(8)
N2 P2 C32 113.09(8)
N2 P2 Ti 44.43(5)
C1 Ti P1 36.17(4)
C1 Ti P2 36.28(4)
N1 Ti C1 69.15(6)
N1 Ti N2 112.11(6)
N1 Ti P1 33.08(4)
N1 Ti P2 92.53(4)
N1 Ti Cl 115.10(4)
N2 Ti C1 69.56(6)
N2 Ti P1 93.50(4)
N2 Ti P2 33.31(4)
N2 Ti Cl 114.59(4)
N3 Ti C1 173.04(6)
N3 Ti N1 107.50(7)
N3 Ti N2 107.12(7)
N3 Ti P1 140.53(5)
N3 Ti P2 140.29(5)
N3 Ti Cl 99.00(5)
P2 Ti P1 64.832(13)
Cl Ti C1 87.96(4)
Cl Ti P1 102.439(18)
Cl Ti P2 102.972(17)

loop_
_geom_bond_atom_site_label_1
_geom_bond_atom_site_label_2
_geom_bond_distance
C1 H1 0.9739
C1 P1 1.7269(17)
C1 P2 1.7256(17)
C1 Ti 2.5560(17)
C2 C3 1.514(3)
C2 C4 1.538(3)
C2 C5 1.518(3)
C2 N3 1.463(2)
C3 H3A 0.9600
C3 H3B 0.9600
C3 H3C 0.9600
C4 H4A 0.9600
C4 H4B 0.9600
C4 H4C 0.9600
C5 H5A 0.9600
C5 H5B 0.9600
C5 H5C 0.9600
C6 C7 1.536(2)
C6 C8 1.535(3)
C6 C9 1.522(3)
C6 N1 1.503(2)
C7 H7A 0.9600
C7 H7B 0.9600
C7 H7C 0.9600
C8 H8A 0.9600
C8 H8B 0.9600
C8 H8C 0.9600
C9 H9A 0.9600
C9 H9B 0.9600
C9 H9C 0.9600
C10 C11 1.524(3)
C10 C12 1.536(3)
C10 C13 1.536(3)
C10 N2 1.503(2)
C11 H11A 0.9600
C11 H11B 0.9600
C11 H11C 0.9600
C12 H12A 0.9600
C12 H12B 0.9600
C12 H12C 0.9600
C13 H13A 0.9600
C13 H13B 0.9600
C13 H13C 0.9600
C14 C15 1.401(3)
C14 C19 1.394(3)
C14 P1 1.8163(18)
C15 H15 0.9300
C15 C16 1.387(3)
C16 H16 0.9300
C16 C17 1.367(4)
C17 H17 0.9300
C17 C18 1.382(4)
C18 H18 0.9300
C18 C19 1.401(3)
C19 H19 0.9300
C20 C21 1.400(3)
C20 C25 1.390(3)
C20 P1 1.8137(18)
C21 H21 0.9300
C21 C22 1.390(3)
C22 H22 0.9300
C22 C23 1.382(3)
C23 H23 0.9300
C23 C24 1.378(3)
C24 H24 0.9300
C24 C25 1.396(3)
C25 H25 0.9300
C26 C27 1.392(3)
C26 C31 1.401(2)
C26 P2 1.8249(18)
C27 H27 0.9300
C27 C28 1.398(3)
C28 H28 0.9300
C28 C29 1.379(3)
C29 H29 0.9300
C29 C30 1.383(3)
C30 H30 0.9300
C30 C31 1.393(3)
C31 H31 0.9300
C32 C33 1.388(3)
C32 C37 1.398(3)
C32 P2 1.8144(18)
C33 H33 0.9300
C33 C34 1.396(3)
C34 H34 0.9300
C34 C35 1.381(3)
C35 H35 0.9300
C35 C36 1.381(3)
C36 H36 0.9300
C36 C37 1.390(3)
C37 H37 0.9300
N1 P1 1.6265(15)
N1 Ti 2.0690(14)
N2 P2 1.6248(15)
N2 Ti 2.0708(15)
N3 Ti 1.7154(15)
P1 Ti 2.9040(5)
P2 Ti 2.8909(5)
Cl Ti 2.3740(5)

loop_
_geom_torsion_atom_site_label_1
_geom_torsion_atom_site_label_2
_geom_torsion_atom_site_label_3
_geom_torsion_atom_site_label_4
_geom_torsion
C2 N3 Ti N1 120.2(7)
C2 N3 Ti N2 -119.1(7)
C2 N3 Ti P1 122.5(6)
C2 N3 Ti P2 -122.9(6)
C2 N3 Ti Cl 0.2(7)
C3 C2 N3 Ti -49.8(7)
C4 C2 N3 Ti 68.8(7)
C5 C2 N3 Ti -171.5(6)
C6 N1 P1 C1 -170.66(14)
C6 N1 P1 C14 -55.02(17)
C6 N1 P1 C20 67.29(16)
C6 N1 P1 Ti -165.33(18)
C7 C6 N1 P1 -16.5(2)
C7 C6 N1 Ti -178.08(13)
C8 C6 N1 P1 103.34(17)
C8 C6 N1 Ti -58.2(2)
C9 C6 N1 P1 -136.95(15)
C9 C6 N1 Ti 61.5(2)
C10 N2 P2 C1 167.05(14)
C10 N2 P2 C26 52.45(16)
C10 N2 P2 C32 -69.05(16)
C10 N2 P2 Ti 164.12(18)
C11 C10 N2 P2 137.93(14)
C11 C10 N2 Ti -62.10(19)
C12 C10 N2 P2 -102.94(17)
C12 C10 N2 Ti 57.0(2)
C13 C10 N2 P2 16.7(2)
C13 C10 N2 Ti 176.64(12)
C14 C15 C16 C17 0.9(3)
C15 C14 C19 C18 1.1(3)
C15 C14 P1 C1 -141.60(16)
C15 C14 P1 C20 -22.14(19)
C15 C14 P1 N1 103.73(17)
C15 C14 P1 Ti 152.98(14)
C15 C16 C17 C18 -0.3(4)
C16 C17 C18 C19 0.0(4)
C17 C18 C19 C14 -0.5(3)
C19 C14 C15 C16 -1.3(3)
C19 C14 P1 C1 43.58(17)
C19 C14 P1 C20 163.05(15)
C19 C14 P1 N1 -71.08(17)
C19 C14 P1 Ti -21.83(18)
C20 C21 C22 C23 2.0(3)
C21 C20 C25 C24 -0.4(3)
C21 C20 P1 C1 75.64(17)
C21 C20 P1 C14 -40.23(17)
C21 C20 P1 N1 -166.36(14)
C21 C20 P1 Ti 145.44(12)
C21 C22 C23 C24 -1.6(3)
C22 C23 C24 C25 0.3(3)
C23 C24 C25 C20 0.7(3)
C25 C20 C21 C22 -1.0(3)
C25 C20 P1 C1 -96.36(16)
C25 C20 P1 C14 147.77(15)
C25 C20 P1 N1 21.64(17)
C25 C20 P1 Ti -26.56(19)
C26 C27 C28 C29 -0.5(3)
C27 C26 C31 C30 -1.3(3)
C27 C26 P2 C1 132.01(16)
C27 C26 P2 C32 11.78(18)
C27 C26 P2 N2 -113.21(17)
C27 C26 P2 Ti -162.67(14)
C27 C28 C29 C30 -0.1(3)
C28 C29 C30 C31 0.1(3)
C29 C30 C31 C26 0.6(3)
C31 C26 C27 C28 1.2(3)
C31 C26 P2 C1 -51.11(16)
C31 C26 P2 C32 -171.35(14)
C31 C26 P2 N2 63.66(16)
C31 C26 P2 Ti 14.20(17)
C32 C33 C34 C35 1.8(3)
C33 C32 C37 C36 2.3(3)
C33 C32 P2 C1 114.90(15)
C33 C32 P2 C26 -129.84(15)
C33 C32 P2 N2 -4.91(17)
C33 C32 P2 Ti 43.78(18)
C33 C34 C35 C36 0.9(3)
C34 C35 C36 C37 -2.0(3)
C35 C36 C37 C32 0.4(3)
C37 C32 C33 C34 -3.4(3)
C37 C32 P2 C1 -60.91(17)
C37 C32 P2 C26 54.34(16)
C37 C32 P2 N2 179.28(14)
C37 C32 P2 Ti -132.03(13)
P1 C1 P2 C26 -167.69(12)
P1 C1 P2 C32 -51.54(15)
P1 C1 P2 N2 72.50(13)
P1 C1 P2 Ti 74.84(11)
P1 C14 C15 C16 -176.01(17)
P1 C14 C19 C18 176.11(16)
P1 C20 C21 C22 -172.98(15)
P1 C20 C25 C24 171.79(15)
P2 C1 P1 C14 168.87(12)
P2 C1 P1 C20 52.71(15)
P2 C1 P1 N1 -70.39(13)
P2 C1 P1 Ti -74.62(11)
P2 C26 C27 C28 178.05(16)
P2 C26 C31 C30 -178.27(15)
P2 C32 C33 C34 -179.24(14)
P2 C32 C37 C36 178.23(15)
Ti C1 P1 C14 -116.51(7)
Ti C1 P1 C20 127.33(7)
Ti C1 P1 N1 4.24(7)
Ti C1 P2 C26 117.46(7)
Ti C1 P2 C32 -126.38(7)
Ti C1 P2 N2 -2.34(7)
Ti N1 P1 C1 -5.33(9)
Ti N1 P1 C14 110.31(9)
Ti N1 P1 C20 -127.38(8)
Ti N2 P2 C1 2.94(9)
Ti N2 P2 C26 -111.66(8)
Ti N2 P2 C32 126.83(7)

loop_
_smtbx_masks_void_nr
_smtbx_masks_void_average_x
_smtbx_masks_void_average_y
_smtbx_masks_void_average_z
_smtbx_masks_void_volume
_smtbx_masks_void_count_electrons
1 -0.443 0.500 0.500 246.9 62.1
2 0.196 0.371 0.842 16.3 4.5
3 0.804 0.629 0.158 16.3 4.5
